data_9003687
loop_
_publ_author_name
'Nelson, W. R.'
'Griffen, D. T.'

_publ_section_title
;
 Crystal chemistry of Zn-rich rhodonite ("fowlerite")
 Sample: 15-4027
 Note: see samples 15-4029 and 15-4024 for plausible typical fowlerite
 and rhodonite cation distributions
;
_journal_name_full 'American Mineralogist'
_journal_page_first 969
_journal_page_last 983
_journal_paper_doi 10.2138/am.2005.1694
_journal_volume 90
_journal_year 2005
_chemical_formula_sum 'Ca Mn3 O15 Si5 Zn'
_chemical_name_mineral Rhodonite
_space_group_IT_number 2
_symmetry_space_group_name_Hall '-P 1 (1/2*x+1/2*y,1/2*x-1/2*y,-z)'
_symmetry_space_group_name_H-M 'C -1'
_cell_angle_alpha 108.699
_cell_angle_beta 103.597
_cell_angle_gamma 82.221
_cell_formula_units_Z 4
_cell_length_a 9.8337
_cell_length_b 10.4987
_cell_length_c 12.1966
_cell_volume 1156.834
_database_code_amcsd 0003785
_exptl_crystal_density_diffrn 3.736
_cod_original_formula_sum 'Mn3 Zn Ca Si5 O15'
_cod_database_code 9003687

loop_
_space_group_symop_operation_xyz
x,y,z
1/2+x,1/2+y,z
-x,-y,-z
1/2-x,1/2-y,-z

loop_
_atom_site_aniso_label
_atom_site_aniso_U_11
_atom_site_aniso_U_22
_atom_site_aniso_U_33
_atom_site_aniso_U_12
_atom_site_aniso_U_13
_atom_site_aniso_U_23
Mn1 0.00880 0.00750 0.00660 0.00220 0.00390 -0.00040
Mn2 0.00940 0.01050 0.00640 0.00290 0.00340 -0.00060
Mn3 0.00990 0.00920 0.00620 0.00190 0.00420 0.00020
Zn4 0.01850 0.00790 0.00450 0.00180 0.00040 -0.00340
Ca5 0.01150 0.01750 0.01920 0.01010 0.00760 -0.00070
Si1 0.00790 0.00790 0.00450 0.00070 0.00320 -0.00070
Si2 0.00840 0.00780 0.00490 0.00200 0.00350 0.00060
Si3 0.00880 0.00970 0.00490 0.00270 0.00270 0.00050
Si4 0.00800 0.00900 0.00530 0.00350 0.00280 0.00040
Si5 0.01010 0.00810 0.00590 0.00240 0.00420 0.00090
OA1 0.00810 0.01270 0.00780 0.00190 0.00020 -0.00260
OA2 0.00680 0.01290 0.01110 0.00370 0.00250 -0.00150
OA3 0.01070 0.01160 0.00800 0.00260 0.00260 -0.00210
OA4 0.01030 0.01200 0.01260 0.00740 0.00470 0.00320
OA5 0.01170 0.01000 0.01000 0.00460 0.00640 0.00220
OA6 0.01310 0.01020 0.01110 0.00480 0.00490 0.00120
OB1 0.01360 0.01410 0.00940 0.00470 0.00270 -0.00070
OB2 0.01230 0.01030 0.00950 0.00260 0.00240 -0.00420
OB3 0.01210 0.01510 0.01250 -0.00170 0.00140 0.00410
OB4 0.01190 0.01150 0.01200 0.00110 0.00400 -0.00140
OC1 0.01360 0.00990 0.00620 0.00090 0.00530 -0.00050
OC2 0.01310 0.02200 0.01360 0.01430 0.00310 -0.00070
OC3 0.01190 0.02150 0.00350 0.00530 0.00340 0.00050
OC4 0.00710 0.01240 0.00930 0.00820 0.00370 0.00130
OC5 0.00720 0.01270 0.00440 -0.00200 0.00220 0.00020

loop_
_atom_site_label
_atom_site_fract_x
_atom_site_fract_y
_atom_site_fract_z
_atom_site_U_iso_or_equiv
_atom_site_type_symbol
_atom_site_attached_hydrogens
Mn1 -0.00129 0.03089 0.14665 0.00730 Mn 0
Mn2 0.00065 0.12699 0.44432 0.00760 Mn 0
Mn3 0.01646 0.20326 0.72930 0.00720 Mn 0
Zn4 0.06612 0.26335 0.02203 0.01110 Zn 0
Ca5 0.99333 0.35410 0.30248 0.01390 Ca 0
Si1 0.20482 0.44858 0.91140 0.00590 Si 0
Si2 0.21307 0.36507 0.65394 0.00530 Si 0
Si3 0.21659 0.57849 0.52910 0.00590 Si 0
Si4 0.21250 0.50579 0.25977 0.00610 Si 0
Si5 0.20261 0.70071 0.12396 0.00600 Si 0
OA1 0.12730 0.07330 0.03930 0.00830 O 0
OA2 0.11850 0.15850 0.32160 0.00820 O 0
OA3 0.11430 0.92260 0.43650 0.00840 O 0
OA4 0.12060 0.01340 0.73290 0.00890 O 0
OA5 0.13250 0.78990 0.85370 0.00830 O 0
OA6 0.09590 0.83220 0.12810 0.00880 O 0
OB1 0.12980 0.31870 0.90210 0.00980 O 0
OB2 0.12550 0.23430 0.61100 0.00930 O 0
OB3 0.12910 0.71000 0.58940 0.01480 O 0
OB4 0.12380 0.37960 0.18100 0.01100 O 0
OC1 0.17010 0.46740 0.77770 0.00850 O 0
OC2 0.16020 0.45620 0.56260 0.01230 O 0
OC3 0.16420 0.53620 0.38590 0.01050 O 0
OC4 0.15620 0.64270 0.22050 0.00850 O 0
OC5 0.14520 0.59030 0.99530 0.00920 O 0

loop_
_cod_changelog_entry_id
_cod_changelog_entry_author
_cod_changelog_entry_date
_cod_changelog_entry_text
1
;cod-tools version 3.8.0
Id: cif_guess_AMCSD_atom_types 9581 2023-05-17 12:35:41Z saulius
;
2023-05-23T09:17:56+03:00
;Derived atom types and hydrogen counts
from atom names that follow the AMCSD naming convention
(Wat == water, O-H == hydroxyl).
;

loop_
_cod_related_entry_id
_cod_related_entry_database
_cod_related_entry_code
1 AMCSD 0003785
